data_7201741
loop_
_publ_author_name
'Liu, Ying-Ying'
'Ma, Jian-Fang'
'Yang, Jin'
'Ma, Ji-Cheng'
'Ping, Guang-Ju'

_publ_section_title
;
 Structures of metal-organic networks based on flexible
 1,1&#x2032;-(1,4-butanediyl)bis(imidazole-2-phenyl) ligand
;
_journal_issue 5
_journal_name_full CrystEngComm
_journal_page_first 565
_journal_paper_doi 10.1039/b714399k
_journal_volume 10
_journal_year 2008
_chemical_formula_moiety 'C30 H26 N4 O5 Zn'
_chemical_formula_sum 'C30 H26 N4 O5 Zn'
_chemical_formula_weight 587.92
_chemical_name_systematic
;
?
;
_space_group_IT_number 14
_symmetry_cell_setting monoclinic
_symmetry_space_group_name_Hall '-P 2yn'
_symmetry_space_group_name_H-M 'P 1 21/n 1'
_atom_sites_solution_hydrogens geom
_atom_sites_solution_primary direct
_atom_sites_solution_secondary difmap
_audit_creation_method SHELXL-97
_cell_angle_alpha 90.000
_cell_angle_beta 92.134(7)
_cell_angle_gamma 90.000
_cell_formula_units_Z 4
_cell_length_a 9.152(3)
_cell_length_b 15.389(5)
_cell_length_c 19.910(7)
_cell_measurement_reflns_used 4935
_cell_measurement_temperature 293(2)
_cell_measurement_theta_max 28.2
_cell_measurement_theta_min 1.7
_cell_volume 2802.2(16)
_computing_cell_refinement 'SAINT (Bruker, 1999)'
_computing_data_collection 'SMART (Bruker, 1997)'
_computing_data_reduction SAINT
_computing_molecular_graphics 'SHELXTL-PLUS (Sheldrick, 1990)'
_computing_publication_material SHELXL-97
_computing_structure_refinement 'SHELXL-97 (Sheldrick, 1997)'
_computing_structure_solution 'SHELXS-97(Sheldrick, 1997)'
_diffrn_ambient_temperature 293(2)
_diffrn_measured_fraction_theta_full 0.999
_diffrn_measured_fraction_theta_max 0.962
_diffrn_measurement_device_type 'Bruker APEX CCD area-detector'
_diffrn_measurement_method '\w scans'
_diffrn_radiation_monochromator graphite
_diffrn_radiation_source 'fine-focus sealed tube'
_diffrn_radiation_type MoK\a
_diffrn_radiation_wavelength 0.71069
_diffrn_reflns_av_R_equivalents 0.0290
_diffrn_reflns_av_sigmaI/netI 0.0381
_diffrn_reflns_limit_h_max 11
_diffrn_reflns_limit_h_min -11
_diffrn_reflns_limit_k_max 19
_diffrn_reflns_limit_k_min -19
_diffrn_reflns_limit_l_max 12
_diffrn_reflns_limit_l_min -26
_diffrn_reflns_number 17204
_diffrn_reflns_theta_full 25.00
_diffrn_reflns_theta_max 28.24
_diffrn_reflns_theta_min 1.67
_diffrn_standards_number 0
_exptl_absorpt_coefficient_mu 0.922
_exptl_absorpt_correction_T_max 0.85
_exptl_absorpt_correction_T_min 0.81
_exptl_absorpt_correction_type multi-scan
_exptl_absorpt_process_details 'SADABS(Sheldrick, 1996)'
_exptl_crystal_colour colorless
_exptl_crystal_density_diffrn 1.394
_exptl_crystal_density_method 'not measured'
_exptl_crystal_description block
_exptl_crystal_F_000 1216
_exptl_crystal_size_max 0.21
_exptl_crystal_size_mid 0.20
_exptl_crystal_size_min 0.15
_refine_diff_density_max 0.404
_refine_diff_density_min -0.320
_refine_diff_density_rms 0.053
_refine_ls_extinction_method none
_refine_ls_goodness_of_fit_ref 1.038
_refine_ls_hydrogen_treatment constr
_refine_ls_matrix_type full
_refine_ls_number_parameters 361
_refine_ls_number_reflns 6660
_refine_ls_number_restraints 0
_refine_ls_restrained_S_all 1.038
_refine_ls_R_factor_all 0.0580
_refine_ls_R_factor_gt 0.0379
_refine_ls_shift/su_max <0.001
_refine_ls_shift/su_mean <0.001
_refine_ls_structure_factor_coef Fsqd
_refine_ls_weighting_details 'calc w=1/[\s^2^(Fo^2^)+(0.0445P)^2^+0.5455P] where P=(Fo^2^+2Fc^2^)/3'
_refine_ls_weighting_scheme calc
_refine_ls_wR_factor_gt 0.0888
_refine_ls_wR_factor_ref 0.0981
_reflns_number_gt 4935
_reflns_number_total 6660
_reflns_threshold_expression >2\s(I)
_cod_data_source_file b714399k.txt
_cod_data_source_block 4
_cod_original_sg_symbol_H-M P2(1)/n
_cod_database_code 7201741

loop_
_symmetry_equiv_pos_as_xyz
'x, y, z'
'-x+1/2, y+1/2, -z+1/2'
'-x, -y, -z'
'x-1/2, -y-1/2, z-1/2'

loop_
_atom_site_label
_atom_site_type_symbol
_atom_site_fract_x
_atom_site_fract_y
_atom_site_fract_z
_atom_site_U_iso_or_equiv
_atom_site_adp_type
_atom_site_occupancy
_atom_site_symmetry_multiplicity
_atom_site_calc_flag
_atom_site_refinement_flags
_atom_site_disorder_assembly
_atom_site_disorder_group
Zn1 Zn 0.95734(3) 0.262231(15) 0.174087(11) 0.03305(9) Uani 1 1 d . . .
C1 C 1.1982(2) 0.41968(13) 0.31086(10) 0.0341(4) Uani 1 1 d . . .
C2 C 1.2759(2) 0.49738(13) 0.31339(10) 0.0373(5) Uani 1 1 d . . .
H2 H 1.2750 0.5338 0.2761 0.045 Uiso 1 1 calc R . .
C3 C 1.3549(2) 0.52046(14) 0.37172(10) 0.0374(5) Uani 1 1 d . . .
C4 C 1.3553(3) 0.46573(15) 0.42714(10) 0.0429(5) Uani 1 1 d . . .
H4 H 1.4077 0.4812 0.4662 0.051 Uiso 1 1 calc R . .
C5 C 1.2782(3) 0.38829(14) 0.42465(10) 0.0412(5) Uani 1 1 d . . .
C6 C 1.1983(2) 0.36608(14) 0.36687(10) 0.0372(5) Uani 1 1 d . . .
H6 H 1.1443 0.3149 0.3656 0.045 Uiso 1 1 calc R . .
C7 C 1.1166(2) 0.39213(14) 0.24695(10) 0.0387(5) Uani 1 1 d . . .
C8 C 1.4444(3) 0.60204(14) 0.37459(11) 0.0416(5) Uani 1 1 d . . .
C9 C 0.6657(3) 0.24465(14) 0.24255(11) 0.0394(5) Uani 1 1 d . . .
C10 C 0.6548(3) 0.19320(19) 0.14140(13) 0.0605(7) Uani 1 1 d . . .
H10 H 0.6816 0.1762 0.0988 0.073 Uiso 1 1 calc R . .
C11 C 0.5198(3) 0.1860(2) 0.16500(12) 0.0614(7) Uani 1 1 d . . .
H11 H 0.4378 0.1632 0.1424 0.074 Uiso 1 1 calc R . .
C12 C 0.7192(3) 0.28003(18) 0.30766(12) 0.0491(6) Uani 1 1 d . . .
C13 C 0.6625(3) 0.3555(2) 0.33363(16) 0.0789(9) Uani 1 1 d . . .
H13 H 0.5893 0.3851 0.3094 0.095 Uiso 1 1 calc R . .
C14 C 0.7127(5) 0.3879(3) 0.3950(2) 0.1127(15) Uani 1 1 d . . .
H14 H 0.6753 0.4397 0.4112 0.135 Uiso 1 1 calc R . .
C15 C 0.8156(5) 0.3446(4) 0.4314(2) 0.1178(18) Uani 1 1 d . . .
H15 H 0.8488 0.3666 0.4726 0.141 Uiso 1 1 calc R . .
C16 C 0.8719(4) 0.2684(3) 0.40828(18) 0.0937(13) Uani 1 1 d . . .
H16 H 0.9417 0.2382 0.4341 0.112 Uiso 1 1 calc R . .
C17 C 0.8236(3) 0.2360(2) 0.34503(14) 0.0671(8) Uani 1 1 d . . .
H17 H 0.8627 0.1847 0.3287 0.080 Uiso 1 1 calc R . .
C18 C 0.3825(2) 0.13084(13) 0.54835(10) 0.0336(4) Uani 1 1 d . . .
C19 C 0.5754(3) 0.14720(18) 0.48765(11) 0.0501(6) Uani 1 1 d . . .
H19 H 0.6408 0.1439 0.4531 0.060 Uiso 1 1 calc R . .
C20 C 0.5967(3) 0.18904(17) 0.54642(11) 0.0484(6) Uani 1 1 d . . .
H20 H 0.6803 0.2201 0.5592 0.058 Uiso 1 1 calc R . .
C21 C 0.2410(3) 0.10170(14) 0.57267(11) 0.0412(5) Uani 1 1 d . . .
C22 C 0.1119(3) 0.1186(2) 0.53754(16) 0.0709(8) Uani 1 1 d . . .
H22 H 0.1136 0.1451 0.4956 0.085 Uiso 1 1 calc R . .
C23 C -0.0202(4) 0.0963(3) 0.5641(2) 0.0986(12) Uani 1 1 d . . .
H23 H -0.1067 0.1079 0.5397 0.118 Uiso 1 1 calc R . .
C24 C -0.0252(4) 0.0583(3) 0.6243(2) 0.0979(14) Uani 1 1 d . . .
H24 H -0.1151 0.0458 0.6424 0.117 Uiso 1 1 calc R . .
C25 C 0.1031(5) 0.0373(2) 0.65984(18) 0.0938(13) Uani 1 1 d . . .
H25 H 0.0992 0.0086 0.7009 0.113 Uiso 1 1 calc R . .
C26 C 0.2386(3) 0.05921(17) 0.63408(13) 0.0611(7) Uani 1 1 d . . .
H26 H 0.3252 0.0456 0.6577 0.073 Uiso 1 1 calc R . .
C27 C 0.3650(3) 0.06384(15) 0.43218(10) 0.0432(5) Uani 1 1 d . . .
H27A H 0.2793 0.0345 0.4484 0.052 Uiso 1 1 calc R . .
H27B H 0.4302 0.0200 0.4152 0.052 Uiso 1 1 calc R . .
C28 C 0.3185(2) 0.12561(16) 0.37491(10) 0.0437(5) Uani 1 1 d . . .
H28A H 0.2359 0.1006 0.3498 0.052 Uiso 1 1 calc R . .
H28B H 0.2869 0.1802 0.3939 0.052 Uiso 1 1 calc R . .
C29 C 0.4400(3) 0.14297(17) 0.32757(12) 0.0515(6) Uani 1 1 d . . .
H29A H 0.4616 0.0895 0.3041 0.062 Uiso 1 1 calc R . .
H29B H 0.5271 0.1593 0.3539 0.062 Uiso 1 1 calc R . .
C30 C 0.4077(3) 0.21314(17) 0.27604(12) 0.0480(6) Uani 1 1 d . . .
H30A H 0.3166 0.2002 0.2516 0.058 Uiso 1 1 calc R . .
H30B H 0.3968 0.2686 0.2985 0.058 Uiso 1 1 calc R . .
N1 N 0.7480(2) 0.22962(12) 0.18973(9) 0.0422(4) Uani 1 1 d . . .
N2 N 0.5269(2) 0.21868(13) 0.22875(9) 0.0453(5) Uani 1 1 d . . .
N3 N 0.43932(19) 0.11032(12) 0.48833(8) 0.0383(4) Uani 1 1 d . . .
N4 N 0.47664(19) 0.17904(11) 0.58463(8) 0.0356(4) Uani 1 1 d . . .
O1 O 1.04847(18) 0.32069(10) 0.25031(7) 0.0468(4) Uani 1 1 d . . .
O2 O 1.1238(3) 0.43718(12) 0.19639(9) 0.0794(7) Uani 1 1 d . . .
O3 O 1.41888(18) 0.65765(10) 0.32793(8) 0.0504(4) Uani 1 1 d . . .
O4 O 1.5382(2) 0.61162(11) 0.42050(8) 0.0589(5) Uani 1 1 d . . .
O5 O 1.2795(2) 0.33118(11) 0.47755(8) 0.0639(5) Uani 1 1 d . . .
H5 H 1.3300 0.3510 0.5088 0.096 Uiso 1 1 calc R . .

loop_
_atom_site_aniso_label
_atom_site_aniso_U_11
_atom_site_aniso_U_22
_atom_site_aniso_U_33
_atom_site_aniso_U_23
_atom_site_aniso_U_13
_atom_site_aniso_U_12
Zn1 0.03750(15) 0.03412(14) 0.02692(13) -0.00249(9) -0.00683(9) 0.00098(10)
C1 0.0379(12) 0.0353(11) 0.0286(10) -0.0028(8) -0.0072(8) -0.0013(9)
C2 0.0453(13) 0.0355(11) 0.0303(10) 0.0028(8) -0.0109(9) -0.0040(9)
C3 0.0423(13) 0.0350(11) 0.0341(11) 0.0007(9) -0.0086(9) -0.0050(9)
C4 0.0504(14) 0.0478(13) 0.0296(11) 0.0016(9) -0.0112(9) -0.0122(11)
C5 0.0487(14) 0.0442(12) 0.0302(11) 0.0047(9) -0.0063(9) -0.0115(10)
C6 0.0404(13) 0.0369(11) 0.0338(11) -0.0009(9) -0.0061(9) -0.0087(9)
C7 0.0442(13) 0.0379(12) 0.0333(11) -0.0023(9) -0.0091(9) -0.0040(10)
C8 0.0505(14) 0.0395(12) 0.0340(12) 0.0008(9) -0.0106(10) -0.0088(10)
C9 0.0404(13) 0.0426(12) 0.0349(11) 0.0061(9) -0.0015(9) 0.0010(10)
C10 0.0572(18) 0.083(2) 0.0416(14) -0.0161(13) 0.0040(12) -0.0195(14)
C11 0.0553(17) 0.088(2) 0.0409(14) -0.0065(13) -0.0030(11) -0.0231(15)
C12 0.0419(14) 0.0689(16) 0.0363(12) -0.0022(11) 0.0000(10) -0.0082(12)
C13 0.069(2) 0.097(2) 0.071(2) -0.0342(18) -0.0018(15) -0.0017(18)
C14 0.096(3) 0.152(4) 0.090(3) -0.066(3) 0.006(2) -0.017(3)
C15 0.080(3) 0.212(6) 0.062(2) -0.039(3) 0.005(2) -0.042(3)
C16 0.054(2) 0.169(4) 0.057(2) 0.029(2) -0.0150(15) -0.031(2)
C17 0.0487(17) 0.101(2) 0.0505(16) 0.0186(15) -0.0069(12) -0.0117(15)
C18 0.0370(12) 0.0353(11) 0.0281(10) 0.0025(8) -0.0030(8) 0.0007(9)
C19 0.0388(13) 0.0777(17) 0.0340(12) -0.0021(12) 0.0046(10) -0.0084(12)
C20 0.0370(13) 0.0683(16) 0.0398(13) -0.0037(11) -0.0009(10) -0.0122(11)
C21 0.0424(13) 0.0422(12) 0.0392(12) -0.0078(10) 0.0035(9) -0.0073(10)
C22 0.0452(17) 0.089(2) 0.078(2) 0.0020(17) -0.0032(14) -0.0048(15)
C23 0.0418(19) 0.124(3) 0.131(4) -0.021(3) 0.005(2) -0.0146(19)
C24 0.076(3) 0.112(3) 0.108(3) -0.044(3) 0.040(2) -0.054(2)
C25 0.121(3) 0.092(3) 0.072(2) -0.0153(19) 0.042(2) -0.054(2)
C26 0.0711(19) 0.0609(16) 0.0521(16) 0.0002(12) 0.0124(13) -0.0223(14)
C27 0.0535(15) 0.0446(13) 0.0310(11) -0.0038(9) -0.0028(9) -0.0067(11)
C28 0.0427(13) 0.0550(14) 0.0329(11) 0.0005(10) -0.0044(9) -0.0047(11)
C29 0.0462(15) 0.0649(16) 0.0435(14) 0.0126(12) 0.0025(11) -0.0002(12)
C30 0.0403(14) 0.0619(15) 0.0419(13) 0.0091(11) 0.0023(10) -0.0001(11)
N1 0.0448(11) 0.0458(11) 0.0357(10) -0.0025(8) 0.0000(8) -0.0068(9)
N2 0.0412(11) 0.0594(12) 0.0352(10) 0.0069(9) -0.0001(8) -0.0044(9)
N3 0.0394(11) 0.0467(10) 0.0286(9) -0.0017(8) -0.0012(7) -0.0036(8)
N4 0.0333(10) 0.0435(10) 0.0297(9) 0.0006(7) -0.0039(7) -0.0025(8)
O1 0.0616(11) 0.0463(9) 0.0317(8) -0.0033(7) -0.0088(7) -0.0205(8)
O2 0.1267(19) 0.0641(12) 0.0443(11) 0.0151(9) -0.0389(11) -0.0424(12)
O3 0.0601(11) 0.0429(9) 0.0463(9) 0.0099(7) -0.0221(8) -0.0163(8)
O4 0.0720(13) 0.0510(10) 0.0510(10) 0.0082(8) -0.0335(9) -0.0236(9)
O5 0.0890(14) 0.0637(11) 0.0373(9) 0.0179(8) -0.0218(8) -0.0370(10)

loop_
_atom_type_symbol
_atom_type_description
_atom_type_scat_dispersion_real
_atom_type_scat_dispersion_imag
_atom_type_scat_source
C C 0.0033 0.0016 'International Tables Vol C Tables 4.2.6.8 and 6.1.1.4'
H H 0.0000 0.0000 'International Tables Vol C Tables 4.2.6.8 and 6.1.1.4'
N N 0.0061 0.0033 'International Tables Vol C Tables 4.2.6.8 and 6.1.1.4'
O O 0.0106 0.0060 'International Tables Vol C Tables 4.2.6.8 and 6.1.1.4'
Zn Zn 0.2839 1.4301 'International Tables Vol C Tables 4.2.6.8 and 6.1.1.4'

loop_
_geom_angle_atom_site_label_1
_geom_angle_atom_site_label_2
_geom_angle_atom_site_label_3
_geom_angle
_geom_angle_site_symmetry_1
_geom_angle_site_symmetry_3
_geom_angle_publ_flag
O1 Zn1 O3 99.51(7) . 2_745 ?
O1 Zn1 N4 115.97(7) . 4_665 ?
O3 Zn1 N4 106.24(7) 2_745 4_665 ?
O1 Zn1 N1 112.36(7) . . ?
O3 Zn1 N1 110.51(8) 2_745 . ?
N4 Zn1 N1 111.35(7) 4_665 . ?
C6 C1 C2 119.80(18) . . ?
C6 C1 C7 119.70(18) . . ?
C2 C1 C7 120.49(18) . . ?
C3 C2 C1 119.93(19) . . ?
C3 C2 H2 120.0 . . ?
C1 C2 H2 120.0 . . ?
C4 C3 C2 119.63(19) . . ?
C4 C3 C8 119.52(18) . . ?
C2 C3 C8 120.80(18) . . ?
C5 C4 C3 120.51(19) . . ?
C5 C4 H4 119.7 . . ?
C3 C4 H4 119.7 . . ?
O5 C5 C6 118.02(19) . . ?
O5 C5 C4 122.29(19) . . ?
C6 C5 C4 119.69(19) . . ?
C5 C6 C1 120.42(19) . . ?
C5 C6 H6 119.8 . . ?
C1 C6 H6 119.8 . . ?
O2 C7 O1 125.1(2) . . ?
O2 C7 C1 119.50(19) . . ?
O1 C7 C1 115.31(18) . . ?
O4 C8 O3 124.0(2) . . ?
O4 C8 C3 119.36(19) . . ?
O3 C8 C3 116.64(18) . . ?
N1 C9 N2 110.0(2) . . ?
N1 C9 C12 125.3(2) . . ?
N2 C9 C12 124.6(2) . . ?
C11 C10 N1 110.0(2) . . ?
C11 C10 H10 125.0 . . ?
N1 C10 H10 125.0 . . ?
C10 C11 N2 106.5(2) . . ?
C10 C11 H11 126.8 . . ?
N2 C11 H11 126.8 . . ?
C17 C12 C13 118.5(3) . . ?
C17 C12 C9 119.9(3) . . ?
C13 C12 C9 121.6(3) . . ?
C12 C13 C14 121.1(4) . . ?
C12 C13 H13 119.4 . . ?
C14 C13 H13 119.4 . . ?
C15 C14 C13 120.1(4) . . ?
C15 C14 H14 120.0 . . ?
C13 C14 H14 120.0 . . ?
C14 C15 C16 120.7(4) . . ?
C14 C15 H15 119.7 . . ?
C16 C15 H15 119.7 . . ?
C15 C16 C17 119.6(4) . . ?
C15 C16 H16 120.2 . . ?
C17 C16 H16 120.2 . . ?
C12 C17 C16 120.0(3) . . ?
C12 C17 H17 120.0 . . ?
C16 C17 H17 120.0 . . ?
N4 C18 N3 110.22(18) . . ?
N4 C18 C21 123.54(18) . . ?
N3 C18 C21 126.18(18) . . ?
C20 C19 N3 107.0(2) . . ?
C20 C19 H19 126.5 . . ?
N3 C19 H19 126.5 . . ?
C19 C20 N4 109.7(2) . . ?
C19 C20 H20 125.1 . . ?
N4 C20 H20 125.1 . . ?
C22 C21 C26 119.7(2) . . ?
C22 C21 C18 121.7(2) . . ?
C26 C21 C18 118.5(2) . . ?
C21 C22 C23 120.5(3) . . ?
C21 C22 H22 119.8 . . ?
C23 C22 H22 119.8 . . ?
C24 C23 C22 120.8(4) . . ?
C24 C23 H23 119.6 . . ?
C22 C23 H23 119.6 . . ?
C23 C24 C25 120.2(3) . . ?
C23 C24 H24 119.9 . . ?
C25 C24 H24 119.9 . . ?
C24 C25 C26 120.1(3) . . ?
C24 C25 H25 120.0 . . ?
C26 C25 H25 120.0 . . ?
C21 C26 C25 118.7(3) . . ?
C21 C26 H26 120.7 . . ?
C25 C26 H26 120.7 . . ?
N3 C27 C28 111.80(18) . . ?
N3 C27 H27A 109.3 . . ?
C28 C27 H27A 109.3 . . ?
N3 C27 H27B 109.3 . . ?
C28 C27 H27B 109.3 . . ?
H27A C27 H27B 107.9 . . ?
C29 C28 C27 112.6(2) . . ?
C29 C28 H28A 109.1 . . ?
C27 C28 H28A 109.1 . . ?
C29 C28 H28B 109.1 . . ?
C27 C28 H28B 109.1 . . ?
H28A C28 H28B 107.8 . . ?
C28 C29 C30 114.9(2) . . ?
C28 C29 H29A 108.6 . . ?
C30 C29 H29A 108.6 . . ?
C28 C29 H29B 108.6 . . ?
C30 C29 H29B 108.6 . . ?
H29A C29 H29B 107.5 . . ?
N2 C30 C29 110.2(2) . . ?
N2 C30 H30A 109.6 . . ?
C29 C30 H30A 109.6 . . ?
N2 C30 H30B 109.6 . . ?
C29 C30 H30B 109.6 . . ?
H30A C30 H30B 108.1 . . ?
C9 N1 C10 105.5(2) . . ?
C9 N1 Zn1 130.16(16) . . ?
C10 N1 Zn1 124.00(16) . . ?
C9 N2 C11 108.0(2) . . ?
C9 N2 C30 127.0(2) . . ?
C11 N2 C30 124.3(2) . . ?
C18 N3 C19 106.91(17) . . ?
C18 N3 C27 126.85(18) . . ?
C19 N3 C27 126.05(18) . . ?
C18 N4 C20 106.16(18) . . ?
C18 N4 Zn1 130.93(14) . 4_566 ?
C20 N4 Zn1 122.75(15) . 4_566 ?
C7 O1 Zn1 124.26(14) . . ?
C8 O3 Zn1 118.19(14) . 2_755 ?
C5 O5 H5 109.5 . . ?

loop_
_geom_bond_atom_site_label_1
_geom_bond_atom_site_label_2
_geom_bond_distance
_geom_bond_site_symmetry_2
_geom_bond_publ_flag
Zn1 O1 1.9272(15) . ?
Zn1 O3 1.9694(16) 2_745 ?
Zn1 N4 2.0108(17) 4_665 ?
Zn1 N1 2.016(2) . ?
C1 C6 1.387(3) . ?
C1 C2 1.391(3) . ?
C1 C7 1.512(3) . ?
C2 C3 1.391(3) . ?
C2 H2 0.9300 . ?
C3 C4 1.388(3) . ?
C3 C8 1.499(3) . ?
C4 C5 1.385(3) . ?
C4 H4 0.9300 . ?
C5 O5 1.372(2) . ?
C5 C6 1.383(3) . ?
C6 H6 0.9300 . ?
C7 O2 1.226(3) . ?
C7 O1 1.267(3) . ?
C8 O4 1.240(3) . ?
C8 O3 1.278(2) . ?
C9 N1 1.336(3) . ?
C9 N2 1.351(3) . ?
C9 C12 1.473(3) . ?
C10 C11 1.343(4) . ?
C10 N1 1.380(3) . ?
C10 H10 0.9300 . ?
C11 N2 1.364(3) . ?
C11 H11 0.9300 . ?
C12 C17 1.369(4) . ?
C12 C13 1.380(4) . ?
C13 C14 1.383(4) . ?
C13 H13 0.9300 . ?
C14 C15 1.342(6) . ?
C14 H14 0.9300 . ?
C15 C16 1.366(6) . ?
C15 H15 0.9300 . ?
C16 C17 1.410(5) . ?
C16 H16 0.9300 . ?
C17 H17 0.9300 . ?
C18 N4 1.330(3) . ?
C18 N3 1.358(2) . ?
C18 C21 1.469(3) . ?
C19 C20 1.343(3) . ?
C19 N3 1.369(3) . ?
C19 H19 0.9300 . ?
C20 N4 1.368(3) . ?
C20 H20 0.9300 . ?
C21 C22 1.375(4) . ?
C21 C26 1.387(3) . ?
C22 C23 1.380(4) . ?
C22 H22 0.9300 . ?
C23 C24 1.336(5) . ?
C23 H23 0.9300 . ?
C24 C25 1.387(6) . ?
C24 H24 0.9300 . ?
C25 C26 1.401(4) . ?
C25 H25 0.9300 . ?
C26 H26 0.9300 . ?
C27 N3 1.472(3) . ?
C27 C28 1.532(3) . ?
C27 H27A 0.9700 . ?
C27 H27B 0.9700 . ?
C28 C29 1.508(3) . ?
C28 H28A 0.9700 . ?
C28 H28B 0.9700 . ?
C29 C30 1.511(3) . ?
C29 H29A 0.9700 . ?
C29 H29B 0.9700 . ?
C30 N2 1.470(3) . ?
C30 H30A 0.9700 . ?
C30 H30B 0.9700 . ?
N4 Zn1 2.0109(17) 4_566 ?
O3 Zn1 1.9694(16) 2_755 ?
O5 H5 0.8200 . ?

loop_
_geom_hbond_atom_site_label_D
_geom_hbond_atom_site_label_H
_geom_hbond_atom_site_label_A
_geom_hbond_distance_DH
_geom_hbond_distance_HA
_geom_hbond_distance_DA
_geom_hbond_angle_DHA
_geom_hbond_site_symmetry_A
O5 H5 O4 0.82 1.91 2.725(2) 174.2 3_866

loop_
_geom_torsion_atom_site_label_1
_geom_torsion_atom_site_label_2
_geom_torsion_atom_site_label_3
_geom_torsion_atom_site_label_4
_geom_torsion
_geom_torsion_site_symmetry_1
_geom_torsion_site_symmetry_2
_geom_torsion_site_symmetry_3
_geom_torsion_site_symmetry_4
_geom_torsion_publ_flag
C6 C1 C2 C3 0.9(3) . . . . ?
C7 C1 C2 C3 -177.7(2) . . . . ?
C1 C2 C3 C4 -0.2(3) . . . . ?
C1 C2 C3 C8 177.4(2) . . . . ?
C2 C3 C4 C5 0.3(4) . . . . ?
C8 C3 C4 C5 -177.4(2) . . . . ?
C3 C4 C5 O5 177.9(2) . . . . ?
C3 C4 C5 C6 -1.1(4) . . . . ?
O5 C5 C6 C1 -177.2(2) . . . . ?
C4 C5 C6 C1 1.8(4) . . . . ?
C2 C1 C6 C5 -1.7(3) . . . . ?
C7 C1 C6 C5 176.8(2) . . . . ?
C6 C1 C7 O2 -175.8(2) . . . . ?
C2 C1 C7 O2 2.8(3) . . . . ?
C6 C1 C7 O1 2.1(3) . . . . ?
C2 C1 C7 O1 -179.4(2) . . . . ?
C4 C3 C8 O4 13.7(3) . . . . ?
C2 C3 C8 O4 -163.9(2) . . . . ?
C4 C3 C8 O3 -167.1(2) . . . . ?
C2 C3 C8 O3 15.3(3) . . . . ?
N1 C10 C11 N2 0.4(3) . . . . ?
N1 C9 C12 C17 -60.5(3) . . . . ?
N2 C9 C12 C17 116.1(3) . . . . ?
N1 C9 C12 C13 122.0(3) . . . . ?
N2 C9 C12 C13 -61.4(4) . . . . ?
C17 C12 C13 C14 2.0(5) . . . . ?
C9 C12 C13 C14 179.5(3) . . . . ?
C12 C13 C14 C15 -1.8(6) . . . . ?
C13 C14 C15 C16 0.1(7) . . . . ?
C14 C15 C16 C17 1.3(6) . . . . ?
C13 C12 C17 C16 -0.6(4) . . . . ?
C9 C12 C17 C16 -178.2(2) . . . . ?
C15 C16 C17 C12 -1.1(5) . . . . ?
N3 C19 C20 N4 0.3(3) . . . . ?
N4 C18 C21 C22 125.1(3) . . . . ?
N3 C18 C21 C22 -58.0(3) . . . . ?
N4 C18 C21 C26 -52.3(3) . . . . ?
N3 C18 C21 C26 124.6(2) . . . . ?
C26 C21 C22 C23 2.3(4) . . . . ?
C18 C21 C22 C23 -175.0(3) . . . . ?
C21 C22 C23 C24 0.2(6) . . . . ?
C22 C23 C24 C25 -2.7(6) . . . . ?
C23 C24 C25 C26 2.7(6) . . . . ?
C22 C21 C26 C25 -2.3(4) . . . . ?
C18 C21 C26 C25 175.2(2) . . . . ?
C24 C25 C26 C21 -0.2(5) . . . . ?
N3 C27 C28 C29 84.3(2) . . . . ?
C27 C28 C29 C30 -171.6(2) . . . . ?
C28 C29 C30 N2 -174.5(2) . . . . ?
N2 C9 N1 C10 0.3(3) . . . . ?
C12 C9 N1 C10 177.3(2) . . . . ?
N2 C9 N1 Zn1 173.93(15) . . . . ?
C12 C9 N1 Zn1 -9.0(3) . . . . ?
C11 C10 N1 C9 -0.4(3) . . . . ?
C11 C10 N1 Zn1 -174.59(19) . . . . ?
O1 Zn1 N1 C9 2.2(2) . . . . ?
O3 Zn1 N1 C9 112.4(2) 2_745 . . . ?
N4 Zn1 N1 C9 -129.76(19) 4_665 . . . ?
O1 Zn1 N1 C10 174.9(2) . . . . ?
O3 Zn1 N1 C10 -75.0(2) 2_745 . . . ?
N4 Zn1 N1 C10 42.8(2) 4_665 . . . ?
N1 C9 N2 C11 0.0(3) . . . . ?
C12 C9 N2 C11 -177.1(2) . . . . ?
N1 C9 N2 C30 171.3(2) . . . . ?
C12 C9 N2 C30 -5.8(4) . . . . ?
C10 C11 N2 C9 -0.2(3) . . . . ?
C10 C11 N2 C30 -171.8(2) . . . . ?
C29 C30 N2 C9 -66.9(3) . . . . ?
C29 C30 N2 C11 103.0(3) . . . . ?
N4 C18 N3 C19 0.3(2) . . . . ?
C21 C18 N3 C19 -176.9(2) . . . . ?
N4 C18 N3 C27 -174.89(19) . . . . ?
C21 C18 N3 C27 7.9(3) . . . . ?
C20 C19 N3 C18 -0.4(3) . . . . ?
C20 C19 N3 C27 174.9(2) . . . . ?
C28 C27 N3 C18 104.2(2) . . . . ?
C28 C27 N3 C19 -70.1(3) . . . . ?
N3 C18 N4 C20 -0.2(2) . . . . ?
C21 C18 N4 C20 177.2(2) . . . . ?
N3 C18 N4 Zn1 175.22(14) . . . 4_566 ?
C21 C18 N4 Zn1 -7.4(3) . . . 4_566 ?
C19 C20 N4 C18 -0.1(3) . . . . ?
C19 C20 N4 Zn1 -175.94(17) . . . 4_566 ?
O2 C7 O1 Zn1 6.3(4) . . . . ?
C1 C7 O1 Zn1 -171.38(14) . . . . ?
O3 Zn1 O1 C7 113.93(19) 2_745 . . . ?
N4 Zn1 O1 C7 0.5(2) 4_665 . . . ?
N1 Zn1 O1 C7 -129.12(18) . . . . ?
O4 C8 O3 Zn1 3.3(3) . . . 2_755 ?
C3 C8 O3 Zn1 -175.88(15) . . . 2_755 ?
